data_7200784
loop_
_publ_author_name
'Bacchi, Alessia'
'Carcelli, Mauro'
'Chiodo, Tiziana'
'Cantoni, Giulia'
'De Filippo, Cecilia'
'Pipolo, Silvio'

_publ_section_title
;
 A discussion on the solid state organization of 4-pyridyl imino
 compounds and on the co-crystallization between their molecular
 precursors
;
_journal_issue 7
_journal_name_full CrystEngComm
_journal_page_first 1433
_journal_paper_doi 10.1039/b821909e
_journal_volume 11
_journal_year 2009
_chemical_formula_sum 'C13 H12 N2 O'
_chemical_formula_weight 212.25
_chemical_name_systematic
;
?
;
_space_group_IT_number 14
_symmetry_cell_setting monoclinic
_symmetry_space_group_name_Hall '-P 2ybc'
_symmetry_space_group_name_H-M 'P 1 21/c 1'
_atom_sites_solution_hydrogens geom
_atom_sites_solution_primary direct
_atom_sites_solution_secondary difmap
_audit_creation_method SHELXL-97
_cell_angle_alpha 90.00
_cell_angle_beta 92.393(5)
_cell_angle_gamma 90.00
_cell_formula_units_Z 8
_cell_length_a 10.8998(5)
_cell_length_b 11.4338(4)
_cell_length_c 17.9406(5)
_cell_measurement_reflns_used 25
_cell_measurement_temperature 293(2)
_cell_measurement_theta_max 16
_cell_measurement_theta_min 6
_cell_volume 2233.92(14)
_computing_structure_refinement 'SHELXL-97 (Sheldrick, 1997)'
_computing_structure_solution 'SIR97 (Altomare et al., 1997)'
_diffrn_ambient_temperature 293(2)
_diffrn_measured_fraction_theta_full 1.000
_diffrn_measured_fraction_theta_max 1.000
_diffrn_measurement_device_type 'Siemens AED diffractometer'
_diffrn_measurement_method '\q/2\q scan'
_diffrn_radiation_monochromator graphite
_diffrn_radiation_source 'fine-focus sealed tube'
_diffrn_radiation_type CuK\a
_diffrn_radiation_wavelength 1.54184
_diffrn_reflns_av_R_equivalents 0.0126
_diffrn_reflns_av_sigmaI/netI 0.0082
_diffrn_reflns_limit_h_max 13
_diffrn_reflns_limit_h_min 0
_diffrn_reflns_limit_k_max 0
_diffrn_reflns_limit_k_min -13
_diffrn_reflns_limit_l_max 21
_diffrn_reflns_limit_l_min -21
_diffrn_reflns_number 4453
_diffrn_reflns_theta_full 70.03
_diffrn_reflns_theta_max 70.03
_diffrn_reflns_theta_min 4.06
_diffrn_standards_decay_% 0
_diffrn_standards_interval_count 100
_diffrn_standards_number 1
_exptl_absorpt_coefficient_mu 0.654
_exptl_absorpt_correction_type none
_exptl_crystal_colour yellow
_exptl_crystal_density_diffrn 1.262
_exptl_crystal_density_method 'not measured'
_exptl_crystal_description prism
_exptl_crystal_F_000 896
_exptl_crystal_size_max 0.22
_exptl_crystal_size_mid 0.09
_exptl_crystal_size_min 0.07
_refine_diff_density_max 0.158
_refine_diff_density_min -0.136
_refine_diff_density_rms 0.031
_refine_ls_extinction_coef 0.0067(4)
_refine_ls_extinction_expression Fc^*^=kFc[1+0.001xFc^2^\l^3^/sin(2\q)]^-1/4^
_refine_ls_extinction_method SHELXL
_refine_ls_goodness_of_fit_ref 1.062
_refine_ls_hydrogen_treatment constr
_refine_ls_matrix_type full
_refine_ls_number_parameters 294
_refine_ls_number_reflns 4234
_refine_ls_number_restraints 0
_refine_ls_restrained_S_all 1.062
_refine_ls_R_factor_all 0.0478
_refine_ls_R_factor_gt 0.0422
_refine_ls_shift/su_max 0.000
_refine_ls_shift/su_mean 0.000
_refine_ls_structure_factor_coef Fsqd
_refine_ls_weighting_details 'calc w=1/[\s^2^(Fo^2^)+(0.0622P)^2^+0.4061P] where P=(Fo^2^+2Fc^2^)/3'
_refine_ls_weighting_scheme calc
_refine_ls_wR_factor_gt 0.1213
_refine_ls_wR_factor_ref 0.1261
_reflns_number_gt 3638
_reflns_number_total 4234
_reflns_threshold_expression >2sigma(I)
_cod_data_source_file b821909e.txt
_cod_data_source_block 1
_cod_original_sg_symbol_H-M p21/c
_cod_database_code 7200784

loop_
_symmetry_equiv_pos_as_xyz
'x, y, z'
'-x, y+1/2, -z+1/2'
'-x, -y, -z'
'x, -y-1/2, z-1/2'

loop_
_atom_site_label
_atom_site_type_symbol
_atom_site_fract_x
_atom_site_fract_y
_atom_site_fract_z
_atom_site_U_iso_or_equiv
_atom_site_adp_type
_atom_site_occupancy
_atom_site_symmetry_multiplicity
_atom_site_calc_flag
_atom_site_refinement_flags
_atom_site_disorder_assembly
_atom_site_disorder_group
N1 N 0.14242(14) -0.31795(13) 0.62988(8) 0.0709(4) Uani 1 1 d . . .
N2 N 0.28338(12) -0.61091(11) 0.44627(6) 0.0585(3) Uani 1 1 d . . .
N3 N -0.42195(13) -0.75679(13) 1.10931(7) 0.0694(4) Uani 1 1 d . . .
N4 N -0.18913(12) -0.47398(12) 0.95695(7) 0.0624(3) Uani 1 1 d . . .
O1 O 0.43788(12) -0.88148(9) 0.20920(6) 0.0684(3) Uani 1 1 d . . .
H1O H 0.4839 -0.8443 0.1831 0.103 Uiso 1 1 calc R . .
O2 O 0.02763(13) -0.20022(10) 0.74162(6) 0.0740(4) Uani 1 1 d . . .
H2O H 0.0667 -0.2403 0.7130 0.111 Uiso 1 1 calc R . .
C1 C 0.07912(18) -0.30235(17) 0.56570(10) 0.0770(5) Uani 1 1 d . . .
H1A H 0.0177 -0.2459 0.5639 0.092 Uiso 1 1 calc R . .
C2 C 0.09924(16) -0.36495(16) 0.50182(9) 0.0705(4) Uani 1 1 d . . .
H2A H 0.0527 -0.3499 0.4583 0.085 Uiso 1 1 calc R . .
C3 C 0.18910(13) -0.45023(13) 0.50288(8) 0.0533(3) Uani 1 1 d . . .
C4 C 0.25609(16) -0.46533(15) 0.56906(8) 0.0644(4) Uani 1 1 d . . .
H4 H 0.3187 -0.5206 0.5724 0.077 Uiso 1 1 calc R . .
C5 C 0.23020(17) -0.39853(17) 0.63016(9) 0.0712(5) Uani 1 1 d . . .
H5 H 0.2767 -0.4104 0.6741 0.085 Uiso 1 1 calc R . .
C6 C 0.21447(13) -0.52269(13) 0.43577(8) 0.0539(3) Uani 1 1 d . . .
C7 C 0.15490(19) -0.48772(18) 0.36244(9) 0.0817(6) Uani 1 1 d . . .
H7A H 0.1689 -0.5472 0.3260 0.123 Uiso 1 1 calc R . .
H7B H 0.1894 -0.4151 0.3464 0.123 Uiso 1 1 calc R . .
H7C H 0.0682 -0.4784 0.3679 0.123 Uiso 1 1 calc R . .
C8 C 0.31995(13) -0.67835(13) 0.38403(7) 0.0528(3) Uani 1 1 d . . .
C9 C 0.40221(15) -0.63325(14) 0.33513(8) 0.0621(4) Uani 1 1 d . . .
H9 H 0.4305 -0.5570 0.3415 0.074 Uiso 1 1 calc R . .
C10 C 0.44317(15) -0.69953(14) 0.27685(8) 0.0593(4) Uani 1 1 d . . .
H10 H 0.4991 -0.6680 0.2447 0.071 Uiso 1 1 calc R . .
C11 C 0.40135(13) -0.81247(13) 0.26619(7) 0.0528(3) Uani 1 1 d . . .
C12 C 0.32032(15) -0.85826(14) 0.31566(8) 0.0604(4) Uani 1 1 d . . .
H12 H 0.2920 -0.9345 0.3093 0.073 Uiso 1 1 calc R . .
C13 C 0.28080(14) -0.79239(14) 0.37444(8) 0.0593(4) Uani 1 1 d . . .
H13 H 0.2275 -0.8250 0.4078 0.071 Uiso 1 1 calc R . .
C14 C -0.31960(17) -0.69461(17) 1.11983(9) 0.0701(4) Uani 1 1 d . . .
H14 H -0.2779 -0.6997 1.1660 0.084 Uiso 1 1 calc R . .
C15 C -0.27166(15) -0.62354(15) 1.06681(8) 0.0656(4) Uani 1 1 d . . .
H15 H -0.1993 -0.5825 1.0774 0.079 Uiso 1 1 calc R . .
C16 C -0.33117(13) -0.61301(13) 0.99750(8) 0.0553(3) Uani 1 1 d . . .
C17 C -0.43613(16) -0.67816(18) 0.98591(10) 0.0776(5) Uani 1 1 d . . .
H17 H -0.4792 -0.6752 0.9401 0.093 Uiso 1 1 calc R . .
C18 C -0.47754(18) -0.74777(19) 1.04218(10) 0.0838(6) Uani 1 1 d . . .
H18 H -0.5487 -0.7911 1.0327 0.101 Uiso 1 1 calc R . .
C19 C -0.28061(14) -0.53763(13) 0.93812(8) 0.0562(4) Uani 1 1 d . . .
C20 C -0.3397(2) -0.5443(2) 0.86119(10) 0.0920(7) Uani 1 1 d . . .
H20A H -0.2967 -0.4940 0.8283 0.138 Uiso 1 1 calc R . .
H20B H -0.4238 -0.5199 0.8627 0.138 Uiso 1 1 calc R . .
H20C H -0.3363 -0.6234 0.8434 0.138 Uiso 1 1 calc R . .
C21 C -0.13364(13) -0.40455(14) 0.90146(8) 0.0552(4) Uani 1 1 d . . .
C22 C -0.04894(15) -0.45334(14) 0.85558(8) 0.0620(4) Uani 1 1 d . . .
H22 H -0.0287 -0.5320 0.8609 0.074 Uiso 1 1 calc R . .
C23 C 0.00620(14) -0.38709(13) 0.80189(8) 0.0583(4) Uani 1 1 d . . .
H23 H 0.0637 -0.4211 0.7717 0.070 Uiso 1 1 calc R . .
C24 C -0.02397(14) -0.27072(13) 0.79314(7) 0.0541(3) Uani 1 1 d . . .
C25 C -0.10774(15) -0.22143(14) 0.83941(9) 0.0632(4) Uani 1 1 d . . .
H25 H -0.1283 -0.1429 0.8340 0.076 Uiso 1 1 calc R . .
C26 C -0.16129(15) -0.28728(15) 0.89365(9) 0.0639(4) Uani 1 1 d . . .
H26 H -0.2163 -0.2525 0.9251 0.077 Uiso 1 1 calc R . .

loop_
_atom_site_aniso_label
_atom_site_aniso_U_11
_atom_site_aniso_U_22
_atom_site_aniso_U_33
_atom_site_aniso_U_23
_atom_site_aniso_U_13
_atom_site_aniso_U_12
N1 0.0845(9) 0.0709(9) 0.0590(8) -0.0119(7) 0.0219(7) -0.0104(8)
N2 0.0684(8) 0.0604(7) 0.0469(6) 0.0008(5) 0.0068(5) 0.0087(6)
N3 0.0773(9) 0.0752(9) 0.0571(8) -0.0026(6) 0.0197(6) -0.0138(7)
N4 0.0664(7) 0.0710(8) 0.0501(7) -0.0005(6) 0.0046(5) -0.0169(7)
O1 0.0890(8) 0.0592(6) 0.0585(6) -0.0082(5) 0.0218(5) -0.0018(6)
O2 0.1066(10) 0.0590(6) 0.0583(6) -0.0026(5) 0.0265(6) -0.0133(6)
C1 0.0795(11) 0.0769(11) 0.0756(11) -0.0162(9) 0.0137(9) 0.0110(9)
C2 0.0747(10) 0.0756(11) 0.0609(9) -0.0101(8) -0.0001(8) 0.0120(9)
C3 0.0583(8) 0.0539(8) 0.0482(7) -0.0013(6) 0.0073(6) -0.0045(6)
C4 0.0740(10) 0.0674(9) 0.0519(8) -0.0019(7) 0.0034(7) 0.0039(8)
C5 0.0864(12) 0.0780(11) 0.0495(8) -0.0053(8) 0.0058(8) -0.0061(10)
C6 0.0594(8) 0.0552(8) 0.0471(7) -0.0013(6) 0.0029(6) 0.0004(7)
C7 0.1034(14) 0.0847(12) 0.0555(9) -0.0107(9) -0.0144(9) 0.0309(11)
C8 0.0585(8) 0.0562(8) 0.0440(7) 0.0028(6) 0.0040(6) 0.0074(6)
C9 0.0781(10) 0.0499(8) 0.0591(8) -0.0020(7) 0.0136(7) -0.0043(7)
C10 0.0680(9) 0.0578(8) 0.0534(8) 0.0032(7) 0.0162(7) -0.0043(7)
C11 0.0602(8) 0.0528(8) 0.0455(7) 0.0009(6) 0.0039(6) 0.0045(6)
C12 0.0705(9) 0.0537(8) 0.0576(8) -0.0006(7) 0.0089(7) -0.0082(7)
C13 0.0625(8) 0.0638(9) 0.0524(8) 0.0045(7) 0.0122(6) -0.0044(7)
C14 0.0789(11) 0.0826(11) 0.0491(8) 0.0004(8) 0.0059(7) -0.0113(9)
C15 0.0670(9) 0.0768(10) 0.0529(8) -0.0003(7) 0.0020(7) -0.0171(8)
C16 0.0558(8) 0.0587(8) 0.0517(8) -0.0023(6) 0.0057(6) -0.0051(6)
C17 0.0722(11) 0.0983(13) 0.0616(9) 0.0105(9) -0.0056(8) -0.0283(10)
C18 0.0749(11) 0.1060(15) 0.0706(11) 0.0077(10) 0.0049(9) -0.0355(11)
C19 0.0571(8) 0.0593(8) 0.0522(8) 0.0018(6) 0.0007(6) -0.0064(7)
C20 0.0952(13) 0.1124(16) 0.0664(11) 0.0258(11) -0.0208(9) -0.0430(12)
C21 0.0572(8) 0.0623(9) 0.0461(7) -0.0029(6) 0.0014(6) -0.0134(7)
C22 0.0752(10) 0.0520(8) 0.0593(8) -0.0004(7) 0.0078(7) -0.0017(7)
C23 0.0658(9) 0.0599(9) 0.0497(7) -0.0064(6) 0.0094(6) -0.0003(7)
C24 0.0643(8) 0.0551(8) 0.0431(7) -0.0048(6) 0.0034(6) -0.0116(7)
C25 0.0750(10) 0.0524(8) 0.0630(9) -0.0042(7) 0.0112(7) -0.0016(7)
C26 0.0643(9) 0.0670(10) 0.0614(9) -0.0077(7) 0.0147(7) -0.0034(8)

loop_
_atom_type_symbol
_atom_type_description
_atom_type_scat_dispersion_real
_atom_type_scat_dispersion_imag
_atom_type_scat_source
C C 0.0181 0.0091 'International Tables Vol C Tables 4.2.6.8 and 6.1.1.4'
H H 0.0000 0.0000 'International Tables Vol C Tables 4.2.6.8 and 6.1.1.4'
N N 0.0311 0.0180 'International Tables Vol C Tables 4.2.6.8 and 6.1.1.4'
O O 0.0492 0.0322 'International Tables Vol C Tables 4.2.6.8 and 6.1.1.4'
Hg Hg -4.2923 7.6849 'International Tables Vol C Tables 4.2.6.8 and 6.1.1.4'

loop_
_geom_angle_atom_site_label_1
_geom_angle_atom_site_label_2
_geom_angle_atom_site_label_3
_geom_angle
_geom_angle_site_symmetry_1
_geom_angle_site_symmetry_3
_geom_angle_publ_flag
C5 N1 C1 116.36(14) . . ?
C6 N2 C8 119.79(12) . . ?
C18 N3 C14 115.79(14) . . ?
C19 N4 C21 118.98(12) . . ?
N1 C1 C2 123.81(17) . . ?
C1 C2 C3 119.54(16) . . ?
C4 C3 C2 116.74(14) . . ?
C4 C3 C6 120.97(14) . . ?
C2 C3 C6 122.29(13) . . ?
C5 C4 C3 119.88(16) . . ?
N1 C5 C4 123.66(16) . . ?
N2 C6 C3 116.70(12) . . ?
N2 C6 C7 125.16(13) . . ?
C3 C6 C7 118.12(13) . . ?
C9 C8 C13 118.64(13) . . ?
C9 C8 N2 120.36(14) . . ?
C13 C8 N2 120.85(13) . . ?
C8 C9 C10 121.03(14) . . ?
C11 C10 C9 120.21(14) . . ?
O1 C11 C10 122.69(13) . . ?
O1 C11 C12 118.49(13) . . ?
C10 C11 C12 118.82(13) . . ?
C13 C12 C11 120.85(14) . . ?
C12 C13 C8 120.41(13) . . ?
N3 C14 C15 124.07(15) . . ?
C14 C15 C16 119.81(15) . . ?
C17 C16 C15 116.43(14) . . ?
C17 C16 C19 122.33(14) . . ?
C15 C16 C19 121.21(13) . . ?
C16 C17 C18 119.94(16) . . ?
N3 C18 C17 123.94(16) . . ?
N4 C19 C16 116.77(13) . . ?
N4 C19 C20 125.20(14) . . ?
C16 C19 C20 118.03(13) . . ?
C22 C21 C26 118.74(14) . . ?
C22 C21 N4 120.31(14) . . ?
C26 C21 N4 120.93(14) . . ?
C21 C22 C23 121.02(15) . . ?
C24 C23 C22 119.99(14) . . ?
O2 C24 C23 122.97(13) . . ?
O2 C24 C25 117.89(14) . . ?
C23 C24 C25 119.12(14) . . ?
C26 C25 C24 120.78(15) . . ?
C25 C26 C21 120.33(14) . . ?

loop_
_geom_bond_atom_site_label_1
_geom_bond_atom_site_label_2
_geom_bond_distance
_geom_bond_site_symmetry_2
_geom_bond_publ_flag
N1 C5 1.328(2) . ?
N1 C1 1.329(2) . ?
N2 C6 1.2671(19) . ?
N2 C8 1.4274(18) . ?
N3 C18 1.329(2) . ?
N3 C14 1.330(2) . ?
N4 C19 1.2688(19) . ?
N4 C21 1.4273(18) . ?
O1 C11 1.3639(17) . ?
O2 C24 1.3652(17) . ?
C1 C2 1.377(2) . ?
C2 C3 1.382(2) . ?
C3 C4 1.379(2) . ?
C3 C6 1.4966(19) . ?
C4 C5 1.375(2) . ?
C6 C7 1.497(2) . ?
C8 C9 1.380(2) . ?
C8 C13 1.380(2) . ?
C9 C10 1.381(2) . ?
C10 C11 1.380(2) . ?
C11 C12 1.381(2) . ?
C12 C13 1.379(2) . ?
C14 C15 1.371(2) . ?
C15 C16 1.383(2) . ?
C16 C17 1.374(2) . ?
C16 C19 1.494(2) . ?
C17 C18 1.376(2) . ?
C19 C20 1.500(2) . ?
C21 C22 1.380(2) . ?
C21 C26 1.380(2) . ?
C22 C23 1.382(2) . ?
C23 C24 1.378(2) . ?
C24 C25 1.380(2) . ?
C25 C26 1.379(2) . ?

loop_
_geom_hbond_atom_site_label_D
_geom_hbond_atom_site_label_H
_geom_hbond_atom_site_label_A
_geom_hbond_distance_DH
_geom_hbond_distance_HA
_geom_hbond_distance_DA
_geom_hbond_angle_DHA
_geom_hbond_site_symmetry_A
O1 H1O N3 0.82 1.98 2.7942(17) 172.4 1_654
O2 H2O N1 0.82 1.95 2.7578(17) 168.8 .
